data_9011750
loop_
_publ_author_name
'Bermanec, V.'

_publ_section_title
;Centro-symmetric tilasite from Nezilovo, Macedonia: a crystal structure
 refinement Locality: Nezilovo, Macedonia
;
_journal_name_full 'Neues Jahrbuch fur Mineralogie, Monatshefte'
_journal_page_first 289
_journal_page_last 294
_journal_volume 1994
_journal_year 1994
_chemical_compound_source 'Nezilovo, Macedonia'
_chemical_formula_sum 'As Ca F Mg O4'
_chemical_name_mineral Tilasite
_space_group_IT_number 15
_symmetry_space_group_name_Hall '-C 2yc'
_symmetry_space_group_name_H-M 'C 1 2/c 1'
_cell_angle_alpha 90
_cell_angle_beta 121.14
_cell_angle_gamma 90
_cell_length_a 6.681
_cell_length_b 8.950
_cell_length_c 7.573
_cell_formula_units_Z 4
_cell_volume 387.578
_database_code_amcsd 0014869
_exptl_crystal_density_diffrn 3.810
_cod_original_formula_sum 'Ca Mg As O4 F'
_cod_database_code 9011750

loop_
_space_group_symop_operation_xyz
x,y,z
1/2+x,1/2+y,z
x,-y,1/2+z
1/2+x,1/2-y,1/2+z
-x,y,1/2-z
1/2-x,1/2+y,1/2-z
-x,-y,-z
1/2-x,1/2-y,-z

loop_
_atom_site_aniso_label
_atom_site_aniso_U_11
_atom_site_aniso_U_22
_atom_site_aniso_U_33
_atom_site_aniso_U_12
_atom_site_aniso_U_13
_atom_site_aniso_U_23
Ca 0.01930 0.00920 0.01800 0.00000 0.01480 0.00000
Mg 0.00880 0.00970 0.00870 0.00000 0.00460 0.00000
As 0.00540 0.00790 0.00570 0.00300 0.00000 0.00000
O1 0.01480 0.01780 0.01450 -0.00480 0.00990 -0.00200
O2 0.00880 0.01630 0.01280 -0.00370 0.00410 -0.00290
F 0.01080 0.01150 0.00900 0.00000 0.00190 0.00000

loop_
_atom_site_label
_atom_site_fract_x
_atom_site_fract_y
_atom_site_fract_z
Ca 0.50000 0.58220 0.25000
Mg 0.25000 0.75000 0.50000
As 0.00000 0.42950 0.25000
O1 0.00500 0.31380 0.07710
O2 0.25700 0.96490 0.62050
F 0.50000 0.33190 0.25000

loop_
_cod_related_entry_id
_cod_related_entry_database
_cod_related_entry_code
1 AMCSD 0014869
